data_4112273
loop_
_publ_author_name
'Sungho Yoon'
'Stephen J. Lippard'

_publ_section_title
;
 Synthesis and Characterization of Carboxylate-Rich Complexes Having the
 {Fe2(\m-OH)2(\m-O2CR)}3+ and {Fe2(\m-O)(\m-O2CR)}3+ Cores of O2-Dependent
 Diiron Enzymes
;
_journal_name_full 'Journal of the American Chemical Society'
_journal_page_first 2666
_journal_page_last 2667
_journal_paper_doi 10.1021/ja031603o
_journal_volume 126
_journal_year 2004
_chemical_formula_sum 'C52.5 H51 Cl Fe N4 O4'
_chemical_formula_weight 893.27
_chemical_name_systematic
; 
 ? 
;
_space_group_IT_number 14
_symmetry_cell_setting monoclinic
_symmetry_space_group_name_Hall '-P 2ybc'
_symmetry_space_group_name_H-M 'P 1 21/c 1'
_atom_sites_solution_hydrogens geom
_atom_sites_solution_primary direct
_atom_sites_solution_secondary difmap
_audit_creation_method SHELXL-97
_cell_angle_alpha 90.00
_cell_angle_beta 93.282(5)
_cell_angle_gamma 90.00
_cell_formula_units_Z 4
_cell_length_a 11.306(3)
_cell_length_b 10.404(3)
_cell_length_c 39.541(10)
_cell_measurement_reflns_used 913
_cell_measurement_temperature 173(2)
_cell_measurement_theta_max 27.02
_cell_measurement_theta_min 2.69
_cell_volume 4643(2)
_computing_cell_refinement 'Bruker SMART'
_computing_data_collection 'Bruker SMART'
_computing_data_reduction 'Bruker SAINT'
_computing_molecular_graphics 'Bruker SHELXTL'
_computing_publication_material 'Bruker SHELXTL'
_computing_structure_refinement 'SHELXL-97 (Sheldrick, 1997)'
_computing_structure_solution 'SHELXS-97 (Sheldrick, 1990)'
_diffrn_ambient_temperature 273(2)
_diffrn_measured_fraction_theta_full 0.902
_diffrn_measured_fraction_theta_max 0.902
_diffrn_measurement_device_type 'CCD area detector'
_diffrn_measurement_method 'phi and omega scans'
_diffrn_radiation_monochromator graphite
_diffrn_radiation_source 'fine-focus sealed tube'
_diffrn_radiation_type MoK\a
_diffrn_radiation_wavelength 0.71073
_diffrn_reflns_av_R_equivalents 0.0299
_diffrn_reflns_av_sigmaI/netI 0.0396
_diffrn_reflns_limit_h_max 7
_diffrn_reflns_limit_h_min -14
_diffrn_reflns_limit_k_max 12
_diffrn_reflns_limit_k_min -13
_diffrn_reflns_limit_l_max 51
_diffrn_reflns_limit_l_min -49
_diffrn_reflns_number 27629
_diffrn_reflns_theta_full 28.29
_diffrn_reflns_theta_max 28.29
_diffrn_reflns_theta_min 1.03
_exptl_absorpt_coefficient_mu 0.432
_exptl_absorpt_correction_type none
_exptl_crystal_colour colorless
_exptl_crystal_density_diffrn 1.278
_exptl_crystal_density_meas 0
_exptl_crystal_description block
_exptl_crystal_F_000 1876
_exptl_crystal_size_max 0.10
_exptl_crystal_size_mid 0.10
_exptl_crystal_size_min 0.08
_refine_diff_density_max 0.502
_refine_diff_density_min -0.577
_refine_diff_density_rms 0.062
_refine_ls_extinction_method none
_refine_ls_goodness_of_fit_ref 1.117
_refine_ls_hydrogen_treatment mixed
_refine_ls_matrix_type full
_refine_ls_number_parameters 593
_refine_ls_number_reflns 10422
_refine_ls_number_restraints 0
_refine_ls_restrained_S_all 1.117
_refine_ls_R_factor_all 0.0734
_refine_ls_R_factor_gt 0.0564
_refine_ls_shift/su_max 0.102
_refine_ls_shift/su_mean 0.001
_refine_ls_structure_factor_coef Fsqd
_refine_ls_weighting_details 'calc w=1/[\s^2^(Fo^2^)+(0.0604P)^2^+2.2416P] where P=(Fo^2^+2Fc^2^)/3'
_refine_ls_weighting_scheme calc
_refine_ls_wR_factor_gt 0.1324
_refine_ls_wR_factor_ref 0.1434
_reflns_number_gt 8349
_reflns_number_total 10422
_reflns_threshold_expression >2sigma(I)
_cod_data_source_file ja031603osi20031213_103826.cif
_cod_data_source_block 1
_cod_original_formula_sum 'C52.50 H51 Cl Fe N4 O4'
_cod_database_code 4112273

loop_
_symmetry_equiv_pos_as_xyz
'x, y, z'
'-x, y+1/2, -z+1/2'
'-x, -y, -z'
'x, -y-1/2, z-1/2'

loop_
_atom_site_label
_atom_site_type_symbol
_atom_site_fract_x
_atom_site_fract_y
_atom_site_fract_z
_atom_site_U_iso_or_equiv
_atom_site_adp_type
_atom_site_occupancy
_atom_site_symmetry_multiplicity
_atom_site_calc_flag
_atom_site_refinement_flags
C1 C 0.9265(3) 0.4188(3) 0.16471(8) 0.0537(8) Uani 1 1 d .
H3A H 0.8489 0.4185 0.1734 0.081 Uiso 1 1 calc R
H4B H 0.9850 0.4081 0.1831 0.081 Uiso 1 1 calc R
H5C H 0.9327 0.3495 0.1489 0.081 Uiso 1 1 calc R
C2 C 0.9464(2) 0.5429(3) 0.14740(7) 0.0408(6) Uani 1 1 d .
C3 C 1.0442(2) 0.6242(3) 0.14886(7) 0.0482(7) Uani 1 1 d .
H6 H 1.1161 0.6104 0.1609 0.058 Uiso 1 1 calc R
C4 C 1.0139(2) 0.7284(3) 0.12909(7) 0.0454(7) Uani 1 1 d .
C5 C 1.0805(3) 0.8480(4) 0.12123(10) 0.0683(10) Uani 1 1 d .
H7A H 1.0338 0.8991 0.1053 0.102 Uiso 1 1 calc R
H8B H 1.1539 0.8253 0.1117 0.102 Uiso 1 1 calc R
H9C H 1.0965 0.8963 0.1417 0.102 Uiso 1 1 calc R
C6 C 0.7200(3) 0.0228(2) 0.14073(7) 0.0419(6) Uani 1 1 d .
H10A H 0.6794 0.0480 0.1603 0.063 Uiso 1 1 calc R
H11B H 0.7969 -0.0102 0.1477 0.063 Uiso 1 1 calc R
H12C H 0.6752 -0.0426 0.1286 0.063 Uiso 1 1 calc R
C7 C 0.7333(2) 0.1361(2) 0.11833(6) 0.0331(5) Uani 1 1 d .
C8 C 0.7863(2) 0.1510(2) 0.08821(7) 0.0380(6) Uani 1 1 d .
H13 H 0.8228 0.0869 0.0761 0.046 Uiso 1 1 calc R
C9 C 0.7752(2) 0.2796(2) 0.07911(6) 0.0348(5) Uani 1 1 d .
C10 C 0.8180(3) 0.3503(3) 0.04948(7) 0.0516(7) Uani 1 1 d .
H14A H 0.7840 0.4348 0.0486 0.077 Uiso 1 1 calc R
H15B H 0.7949 0.3047 0.0291 0.077 Uiso 1 1 calc R
H16C H 0.9028 0.3569 0.0516 0.077 Uiso 1 1 calc R
C100 C 0.5744(2) 0.4900(2) 0.17686(6) 0.0300(5) Uani 1 1 d .
C101 C 0.4991(2) 0.5531(2) 0.20256(6) 0.0293(5) Uani 1 1 d .
C102 C 0.5487(2) 0.6465(2) 0.22445(6) 0.0317(5) Uani 1 1 d .
C103 C 0.4781(2) 0.7055(2) 0.24776(6) 0.0370(6) Uani 1 1 d .
H17 H 0.5102 0.7687 0.2622 0.044 Uiso 1 1 calc R
C104 C 0.3610(2) 0.6705(3) 0.24957(7) 0.0407(6) Uani 1 1 d .
H18 H 0.3149 0.7084 0.2656 0.049 Uiso 1 1 calc R
C105 C 0.3122(2) 0.5793(3) 0.22758(7) 0.0380(6) Uani 1 1 d .
H19 H 0.2328 0.5573 0.2288 0.046 Uiso 1 1 calc R
C106 C 0.3793(2) 0.5195(2) 0.20359(6) 0.0319(5) Uani 1 1 d .
C107 C 0.6755(2) 0.6860(2) 0.22353(6) 0.0319(5) Uani 1 1 d .
C108 C 0.7675(2) 0.6011(3) 0.23113(7) 0.0394(6) Uani 1 1 d .
H20 H 0.7505 0.5156 0.2358 0.047 Uiso 1 1 calc R
C109 C 0.8834(3) 0.6410(3) 0.23190(8) 0.0465(7) Uani 1 1 d .
H21 H 0.9434 0.5819 0.2372 0.056 Uiso 1 1 calc R
C110 C 0.9133(2) 0.7671(3) 0.22502(7) 0.0407(6) Uani 1 1 d .
C111 C 0.8218(2) 0.8514(3) 0.21693(7) 0.0401(6) Uani 1 1 d .
H22 H 0.8393 0.9363 0.2118 0.048 Uiso 1 1 calc R
C112 C 0.7046(2) 0.8127(2) 0.21632(7) 0.0382(6) Uani 1 1 d .
H23 H 0.6447 0.8719 0.2110 0.046 Uiso 1 1 calc R
C113 C 1.0403(3) 0.8119(3) 0.22638(9) 0.0574(8) Uani 1 1 d .
H24A H 1.0441 0.8965 0.2168 0.086 Uiso 1 1 calc R
H25B H 1.0867 0.7537 0.2137 0.086 Uiso 1 1 calc R
H26C H 1.0711 0.8142 0.2495 0.086 Uiso 1 1 calc R
C114 C 0.3198(2) 0.4305(2) 0.17844(6) 0.0327(5) Uani 1 1 d .
C115 C 0.2464(2) 0.3319(3) 0.18847(7) 0.0367(6) Uani 1 1 d .
H27 H 0.2387 0.3165 0.2114 0.044 Uiso 1 1 calc R
C116 C 0.1850(2) 0.2568(3) 0.16477(8) 0.0431(6) Uani 1 1 d .
H28 H 0.1362 0.1917 0.1721 0.052 Uiso 1 1 calc R
C117 C 0.1940(2) 0.2758(3) 0.13031(8) 0.0440(7) Uani 1 1 d .
C118 C 0.2690(2) 0.3723(3) 0.12037(7) 0.0422(6) Uani 1 1 d .
H29 H 0.2780 0.3862 0.0974 0.051 Uiso 1 1 calc R
C119 C 0.3305(2) 0.4482(2) 0.14395(7) 0.0383(6) Uani 1 1 d .
H30 H 0.3801 0.5125 0.1366 0.046 Uiso 1 1 calc R
C120 C 0.1270(3) 0.1943(3) 0.10417(9) 0.0637(9) Uani 1 1 d .
H31A H 0.1721 0.1185 0.0998 0.095 Uiso 1 1 calc R
H32B H 0.1141 0.2425 0.0836 0.095 Uiso 1 1 calc R
H33C H 0.0520 0.1700 0.1125 0.095 Uiso 1 1 calc R
C200 C 0.6314(2) 0.7349(2) 0.06527(6) 0.0297(5) Uani 1 1 d .
C201 C 0.5382(2) 0.7908(2) 0.04049(6) 0.0322(5) Uani 1 1 d .
C202 C 0.4521(2) 0.8738(2) 0.05233(6) 0.0348(5) Uani 1 1 d .
C203 C 0.3693(3) 0.9274(3) 0.02888(7) 0.0447(7) Uani 1 1 d .
H34 H 0.3129 0.9844 0.0363 0.054 Uiso 1 1 calc R
C204 C 0.3697(3) 0.8974(3) -0.00492(7) 0.0501(7) Uani 1 1 d .
H35 H 0.3143 0.9348 -0.0202 0.060 Uiso 1 1 calc R
C205 C 0.4514(3) 0.8126(3) -0.01618(7) 0.0437(7) Uani 1 1 d .
H36 H 0.4492 0.7908 -0.0390 0.052 Uiso 1 1 calc R
C206 C 0.5380(2) 0.7585(2) 0.00600(6) 0.0344(5) Uani 1 1 d .
C207 C 0.4422(2) 0.9027(2) 0.08884(6) 0.0335(5) Uani 1 1 d .
C208 C 0.4309(2) 1.0289(2) 0.10023(7) 0.0404(6) Uani 1 1 d .
H37 H 0.4351 1.0963 0.0849 0.048 Uiso 1 1 calc R
C209 C 0.4137(2) 1.0554(2) 0.13361(7) 0.0415(6) Uani 1 1 d .
H38 H 0.4082 1.1405 0.1406 0.050 Uiso 1 1 calc R
C210 C 0.4042(2) 0.9572(3) 0.15728(7) 0.0374(6) Uani 1 1 d .
C211 C 0.3799(3) 0.9863(3) 0.19340(7) 0.0535(8) Uani 1 1 d .
H39A H 0.3173 0.9318 0.2004 0.080 Uiso 1 1 calc R
H40B H 0.3566 1.0747 0.1953 0.080 Uiso 1 1 calc R
H41C H 0.4502 0.9712 0.2076 0.080 Uiso 1 1 calc R
C212 C 0.4168(2) 0.8319(2) 0.14617(6) 0.0365(6) Uani 1 1 d .
H42 H 0.4124 0.7647 0.1616 0.044 Uiso 1 1 calc R
C213 C 0.4356(2) 0.8049(2) 0.11269(6) 0.0355(6) Uani 1 1 d .
H43 H 0.4440 0.7199 0.1060 0.043 Uiso 1 1 calc R
C214 C 0.6266(2) 0.6699(3) -0.00772(6) 0.0355(6) Uani 1 1 d .
C215 C 0.7478(2) 0.6883(3) -0.00185(7) 0.0423(6) Uani 1 1 d .
H44 H 0.7752 0.7572 0.0114 0.051 Uiso 1 1 calc R
C216 C 0.8285(3) 0.6054(3) -0.01545(7) 0.0471(7) Uani 1 1 d .
H45 H 0.9091 0.6205 -0.0114 0.057 Uiso 1 1 calc R
C217 C 0.7918(3) 0.5004(3) -0.03497(7) 0.0463(7) Uani 1 1 d .
C218 C 0.6705(3) 0.4819(3) -0.04051(7) 0.0474(7) Uani 1 1 d .
H46 H 0.6431 0.4117 -0.0532 0.057 Uiso 1 1 calc R
C219 C 0.5902(3) 0.5652(3) -0.02755(6) 0.0414(6) Uani 1 1 d .
H47 H 0.5096 0.5512 -0.0322 0.050 Uiso 1 1 calc R
C220 C 0.8788(3) 0.4104(4) -0.05030(9) 0.0678(10) Uani 1 1 d .
H48A H 0.8520 0.3234 -0.0481 0.102 Uiso 1 1 calc R
H49B H 0.9552 0.4198 -0.0387 0.102 Uiso 1 1 calc R
H50C H 0.8845 0.4308 -0.0738 0.102 Uiso 1 1 calc R
C1S C -0.0267(19) 0.9473(18) -0.0084(4) 0.218(10) Uani 0.50 1 d P
Cl1S Cl -0.0089(5) 0.9230(3) 0.02934(12) 0.1244(19) Uani 0.50 1 d P
Cl2D Cl 0.0036(6) 0.9704(9) 0.03399(14) 0.234(4) Uani 0.50 1 d P
Fe1 Fe 0.69300(3) 0.53373(3) 0.113031(8) 0.02892(10) Uani 1 1 d .
H1 H 0.858(2) 0.750(3) 0.1038(7) 0.040(8) Uiso 1 1 d .
H2 H 0.657(3) 0.278(3) 0.1446(8) 0.050(9) Uiso 1 1 d .
N1 N 0.86041(18) 0.5943(2) 0.12715(5) 0.0353(5) Uani 1 1 d .
N2 N 0.9043(2) 0.7075(2) 0.11624(6) 0.0381(5) Uani 1 1 d .
N3 N 0.71661(18) 0.34218(19) 0.10256(5) 0.0328(4) Uani 1 1 d .
N4 N 0.69070(19) 0.2516(2) 0.12605(5) 0.0334(5) Uani 1 1 d .
O1 O 0.60266(15) 0.56409(16) 0.15303(4) 0.0358(4) Uani 1 1 d .
O2 O 0.60223(16) 0.37574(17) 0.18039(4) 0.0393(4) Uani 1 1 d .
O3 O 0.61526(15) 0.61687(16) 0.07333(4) 0.0346(4) Uani 1 1 d .
O4 O 0.71383(15) 0.80301(17) 0.07616(5) 0.0390(4) Uani 1 1 d .

loop_
_atom_site_aniso_label
_atom_site_aniso_U_11
_atom_site_aniso_U_22
_atom_site_aniso_U_33
_atom_site_aniso_U_23
_atom_site_aniso_U_13
_atom_site_aniso_U_12
C1 0.0487(17) 0.0593(19) 0.0520(18) 0.0054(15) -0.0051(14) 0.0197(15)
C2 0.0353(14) 0.0489(16) 0.0380(14) -0.0034(12) 0.0018(11) 0.0144(12)
C3 0.0277(13) 0.071(2) 0.0447(16) -0.0086(15) -0.0041(11) 0.0082(13)
C4 0.0321(14) 0.0580(18) 0.0461(16) -0.0102(14) 0.0027(11) -0.0042(13)
C5 0.0444(18) 0.072(2) 0.087(3) -0.004(2) -0.0081(17) -0.0197(17)
C6 0.0534(17) 0.0321(13) 0.0397(15) 0.0029(11) -0.0025(12) 0.0061(12)
C7 0.0350(13) 0.0306(12) 0.0333(13) -0.0050(10) -0.0030(10) 0.0029(10)
C8 0.0422(15) 0.0364(14) 0.0354(14) -0.0087(11) 0.0024(11) 0.0062(11)
C9 0.0365(13) 0.0375(13) 0.0305(13) -0.0033(10) 0.0041(10) -0.0018(11)
C10 0.064(2) 0.0518(18) 0.0407(16) -0.0011(13) 0.0172(14) -0.0033(15)
C100 0.0308(12) 0.0323(12) 0.0271(12) -0.0005(9) 0.0025(9) 0.0027(10)
C101 0.0352(12) 0.0274(11) 0.0258(11) 0.0062(9) 0.0050(9) 0.0069(9)
C102 0.0389(13) 0.0298(12) 0.0269(12) 0.0058(10) 0.0048(10) 0.0075(10)
C103 0.0447(15) 0.0327(13) 0.0338(13) 0.0001(10) 0.0045(11) 0.0084(11)
C104 0.0445(15) 0.0397(14) 0.0394(15) 0.0006(12) 0.0147(12) 0.0114(12)
C105 0.0356(13) 0.0387(14) 0.0405(14) 0.0064(11) 0.0109(11) 0.0075(11)
C106 0.0337(12) 0.0295(12) 0.0328(13) 0.0064(10) 0.0044(10) 0.0054(10)
C107 0.0380(13) 0.0352(13) 0.0226(11) -0.0008(10) 0.0020(9) 0.0052(10)
C108 0.0394(14) 0.0320(13) 0.0469(16) -0.0006(11) 0.0033(11) 0.0074(11)
C109 0.0416(16) 0.0400(15) 0.0578(18) -0.0049(13) 0.0018(13) 0.0102(12)
C110 0.0409(14) 0.0465(15) 0.0349(14) -0.0089(12) 0.0038(11) -0.0006(12)
C111 0.0471(16) 0.0364(14) 0.0370(14) 0.0025(11) 0.0031(11) -0.0035(12)
C112 0.0414(14) 0.0359(14) 0.0371(14) 0.0061(11) -0.0003(11) 0.0067(11)
C113 0.0437(17) 0.060(2) 0.070(2) -0.0166(17) 0.0067(15) -0.0026(14)
C114 0.0288(12) 0.0330(12) 0.0365(13) 0.0063(10) 0.0039(10) 0.0073(10)
C115 0.0315(13) 0.0432(14) 0.0359(14) 0.0076(11) 0.0059(10) 0.0056(11)
C116 0.0310(13) 0.0423(15) 0.0558(17) 0.0085(13) 0.0014(12) -0.0032(11)
C117 0.0373(14) 0.0435(16) 0.0501(17) 0.0029(13) -0.0072(12) 0.0025(12)
C118 0.0449(15) 0.0457(15) 0.0356(14) 0.0066(12) -0.0018(11) 0.0044(12)
C119 0.0413(14) 0.0346(13) 0.0390(14) 0.0084(11) 0.0026(11) -0.0004(11)
C120 0.060(2) 0.066(2) 0.063(2) -0.0023(17) -0.0137(16) -0.0108(17)
C200 0.0369(13) 0.0307(12) 0.0216(11) -0.0017(9) 0.0020(9) 0.0016(10)
C201 0.0356(13) 0.0303(12) 0.0302(12) 0.0051(10) -0.0030(10) -0.0095(10)
C202 0.0390(14) 0.0316(12) 0.0333(13) 0.0064(10) -0.0023(10) -0.0058(10)
C203 0.0445(16) 0.0439(15) 0.0448(16) 0.0081(12) -0.0060(12) 0.0020(12)
C204 0.0483(17) 0.0604(19) 0.0395(16) 0.0151(14) -0.0158(13) -0.0026(14)
C205 0.0494(17) 0.0519(17) 0.0289(13) 0.0078(12) -0.0051(11) -0.0121(13)
C206 0.0379(13) 0.0379(13) 0.0272(12) 0.0060(10) -0.0004(10) -0.0128(11)
C207 0.0322(13) 0.0336(13) 0.0345(13) 0.0035(10) -0.0005(10) 0.0029(10)
C208 0.0467(15) 0.0294(13) 0.0453(15) 0.0102(11) 0.0049(12) 0.0077(11)
C209 0.0456(15) 0.0296(13) 0.0497(16) -0.0024(11) 0.0064(12) 0.0082(11)
C210 0.0351(13) 0.0381(14) 0.0387(14) -0.0016(11) -0.0003(10) 0.0088(11)
C211 0.071(2) 0.0503(17) 0.0391(16) -0.0065(13) 0.0036(14) 0.0169(15)
C212 0.0433(15) 0.0326(13) 0.0332(13) 0.0032(10) -0.0013(11) 0.0045(11)
C213 0.0423(14) 0.0268(12) 0.0369(14) 0.0007(10) -0.0011(11) 0.0013(10)
C214 0.0428(14) 0.0417(14) 0.0221(12) 0.0040(10) 0.0020(10) -0.0143(11)
C215 0.0472(16) 0.0473(16) 0.0325(14) -0.0018(12) 0.0037(11) -0.0139(13)
C216 0.0444(16) 0.0625(19) 0.0349(15) 0.0012(13) 0.0060(12) -0.0080(14)
C217 0.0565(18) 0.0526(17) 0.0305(14) 0.0017(12) 0.0090(12) -0.0020(14)
C218 0.066(2) 0.0453(16) 0.0316(14) -0.0060(12) 0.0092(13) -0.0158(14)
C219 0.0474(15) 0.0496(16) 0.0274(13) -0.0003(11) 0.0049(11) -0.0187(13)
C220 0.076(2) 0.074(2) 0.054(2) -0.0072(18) 0.0080(17) 0.0114(19)
C1S 0.30(2) 0.23(2) 0.125(13) 0.035(13) 0.039(14) -0.179(17)
Cl1S 0.180(4) 0.0759(17) 0.111(3) 0.0276(18) -0.043(3) -0.046(2)
Cl2D 0.221(7) 0.411(11) 0.072(2) -0.035(5) 0.018(3) 0.168(7)
Fe1 0.03265(19) 0.02840(18) 0.02580(18) 0.00085(14) 0.00251(13) 0.00050(14)
N1 0.0331(11) 0.0381(12) 0.0347(11) -0.0018(9) 0.0023(9) 0.0030(9)
N2 0.0325(12) 0.0431(13) 0.0381(12) -0.0012(10) -0.0021(9) 0.0000(10)
N3 0.0405(12) 0.0283(10) 0.0302(11) 0.0003(8) 0.0070(8) 0.0002(9)
N4 0.0426(12) 0.0293(10) 0.0290(11) 0.0011(9) 0.0075(9) 0.0018(9)
O1 0.0421(10) 0.0353(9) 0.0312(9) 0.0044(7) 0.0117(7) 0.0012(7)
O2 0.0510(11) 0.0331(9) 0.0349(10) 0.0038(8) 0.0125(8) 0.0125(8)
O3 0.0450(10) 0.0293(9) 0.0289(9) 0.0025(7) -0.0030(7) -0.0019(7)
O4 0.0405(10) 0.0353(10) 0.0401(10) -0.0031(8) -0.0073(8) -0.0033(8)

loop_
_atom_type_symbol
_atom_type_description
_atom_type_scat_dispersion_real
_atom_type_scat_dispersion_imag
_atom_type_scat_source
C C 0.0033 0.0016 'International Tables Vol C Tables 4.2.6.8 and 6.1.1.4'
H H 0.0000 0.0000 'International Tables Vol C Tables 4.2.6.8 and 6.1.1.4'
N N 0.0061 0.0033 'International Tables Vol C Tables 4.2.6.8 and 6.1.1.4'
O O 0.0106 0.0060 'International Tables Vol C Tables 4.2.6.8 and 6.1.1.4'
Fe Fe 0.3463 0.8444 'International Tables Vol C Tables 4.2.6.8 and 6.1.1.4'
Cl Cl 0.1484 0.1585 'International Tables Vol C Tables 4.2.6.8 and 6.1.1.4'

loop_
_geom_angle_atom_site_label_1
_geom_angle_atom_site_label_2
_geom_angle_atom_site_label_3
_geom_angle
_geom_angle_site_symmetry_1
_geom_angle_site_symmetry_3
N1 C2 C3 109.3(3) . .
N1 C2 C1 120.1(2) . .
C3 C2 C1 130.6(3) . .
C4 C3 C2 106.6(2) . .
N2 C4 C3 106.6(3) . .
N2 C4 C5 121.7(3) . .
C3 C4 C5 131.7(3) . .
N4 C7 C8 106.2(2) . .
N4 C7 C6 121.8(2) . .
C8 C7 C6 132.1(2) . .
C7 C8 C9 107.2(2) . .
N3 C9 C8 109.3(2) . .
N3 C9 C10 120.1(2) . .
C8 C9 C10 130.6(2) . .
O2 C100 O1 126.4(2) . .
O2 C100 C101 119.4(2) . .
O1 C100 C101 114.2(2) . .
C102 C101 C106 120.6(2) . .
C102 C101 C100 119.8(2) . .
C106 C101 C100 119.6(2) . .
C103 C102 C101 119.4(2) . .
C103 C102 C107 118.8(2) . .
C101 C102 C107 121.9(2) . .
C104 C103 C102 120.4(2) . .
C103 C104 C105 119.9(2) . .
C104 C105 C106 121.5(2) . .
C105 C106 C101 118.2(2) . .
C105 C106 C114 119.3(2) . .
C101 C106 C114 122.4(2) . .
C108 C107 C112 117.7(2) . .
C108 C107 C102 122.0(2) . .
C112 C107 C102 120.3(2) . .
C109 C108 C107 121.1(3) . .
C108 C109 C110 121.6(3) . .
C111 C110 C109 117.4(3) . .
C111 C110 C113 120.8(3) . .
C109 C110 C113 121.9(3) . .
C110 C111 C112 121.5(3) . .
C111 C112 C107 120.6(2) . .
C119 C114 C115 117.7(2) . .
C119 C114 C106 120.8(2) . .
C115 C114 C106 121.4(2) . .
C116 C115 C114 120.6(2) . .
C115 C116 C117 121.7(3) . .
C118 C117 C116 117.5(3) . .
C118 C117 C120 120.3(3) . .
C116 C117 C120 122.1(3) . .
C119 C118 C117 121.1(3) . .
C118 C119 C114 121.3(2) . .
O4 C200 O3 125.5(2) . .
O4 C200 C201 119.4(2) . .
O3 C200 C201 115.1(2) . .
C202 C201 C206 120.6(2) . .
C202 C201 C200 119.5(2) . .
C206 C201 C200 119.9(2) . .
C203 C202 C201 118.5(2) . .
C203 C202 C207 118.7(2) . .
C201 C202 C207 122.8(2) . .
C204 C203 C202 121.1(3) . .
C205 C204 C203 120.2(3) . .
C204 C205 C206 121.2(3) . .
C205 C206 C201 118.4(3) . .
C205 C206 C214 119.0(2) . .
C201 C206 C214 122.6(2) . .
C213 C207 C208 117.3(2) . .
C213 C207 C202 121.4(2) . .
C208 C207 C202 121.1(2) . .
C209 C208 C207 121.3(2) . .
C208 C209 C210 121.2(2) . .
C212 C210 C209 117.6(2) . .
C212 C210 C211 121.3(2) . .
C209 C210 C211 121.1(2) . .
C213 C212 C210 121.3(2) . .
C212 C213 C207 121.1(2) . .
C215 C214 C219 117.3(3) . .
C215 C214 C206 122.1(2) . .
C219 C214 C206 120.5(2) . .
C216 C215 C214 120.9(3) . .
C215 C216 C217 121.6(3) . .
C216 C217 C218 117.2(3) . .
C216 C217 C220 122.1(3) . .
C218 C217 C220 120.7(3) . .
C219 C218 C217 121.4(3) . .
C218 C219 C214 121.5(3) . .
Cl2D C1S C1S 76.4(11) 3_575 3_575
Cl2D C1S Cl1S 144.6(12) 3_575 .
C1S C1S Cl1S 68.4(14) 3_575 .
Cl2D C1S Cl1S 17.8(4) 3_575 3_575
C1S C1S Cl1S 59.1(10) 3_575 3_575
Cl1S C1S Cl1S 127.5(10) . 3_575
Cl2D C1S Cl2D 127.1(10) 3_575 .
C1S C1S Cl2D 50.7(11) 3_575 .
Cl1S C1S Cl2D 18.1(5) . .
Cl1S C1S Cl2D 109.7(9) 3_575 .
Cl2D Cl1S C1S 101.5(12) . .
Cl2D Cl1S C1S 50.0(11) . 3_575
C1S Cl1S C1S 52.5(10) . 3_575
Cl1S Cl2D C1S 112.2(13) . 3_575
Cl1S Cl2D C1S 60.4(10) . .
C1S Cl2D C1S 52.9(10) 3_575 .
O3 Fe1 O1 110.24(8) . .
O3 Fe1 N1 116.72(8) . .
O1 Fe1 N1 104.34(8) . .
O3 Fe1 N3 108.94(8) . .
O1 Fe1 N3 113.52(8) . .
N1 Fe1 N3 103.01(8) . .
C2 N1 N2 105.7(2) . .
C2 N1 Fe1 132.19(19) . .
N2 N1 Fe1 122.06(16) . .
C4 N2 N1 111.7(2) . .
C9 N3 N4 105.6(2) . .
C9 N3 Fe1 133.29(17) . .
N4 N3 Fe1 119.74(15) . .
C7 N4 N3 111.7(2) . .
C100 O1 Fe1 131.75(16) . .
C200 O3 Fe1 123.93(15) . .

loop_
_geom_bond_atom_site_label_1
_geom_bond_atom_site_label_2
_geom_bond_distance
_geom_bond_site_symmetry_2
C1 C2 1.484(4) .
C2 N1 1.336(3) .
C2 C3 1.390(4) .
C3 C4 1.369(4) .
C4 N2 1.330(3) .
C4 C5 1.496(4) .
C6 C7 1.488(4) .
C7 N4 1.336(3) .
C7 C8 1.372(4) .
C8 C9 1.390(4) .
C9 N3 1.339(3) .
C9 C10 1.487(4) .
C100 O2 1.236(3) .
C100 O1 1.272(3) .
C100 C101 1.512(3) .
C101 C102 1.397(3) .
C101 C106 1.402(3) .
C102 C103 1.396(3) .
C102 C107 1.494(3) .
C103 C104 1.379(4) .
C104 C105 1.381(4) .
C105 C106 1.395(3) .
C106 C114 1.491(4) .
C107 C108 1.385(3) .
C107 C112 1.392(3) .
C108 C109 1.374(4) .
C109 C110 1.386(4) .
C110 C111 1.380(4) .
C110 C113 1.508(4) .
C111 C112 1.384(4) .
C114 C119 1.388(4) .
C114 C115 1.392(3) .
C115 C116 1.376(4) .
C116 C117 1.387(4) .
C117 C118 1.386(4) .
C117 C120 1.507(4) .
C118 C119 1.379(4) .
C200 O4 1.229(3) .
C200 O3 1.284(3) .
C200 C201 1.513(3) .
C201 C202 1.402(4) .
C201 C206 1.405(3) .
C202 C203 1.395(4) .
C202 C207 1.485(4) .
C203 C204 1.373(4) .
C204 C205 1.370(4) .
C205 C206 1.395(4) .
C206 C214 1.486(4) .
C207 C213 1.392(3) .
C207 C208 1.396(4) .
C208 C209 1.373(4) .
C209 C210 1.394(4) .
C210 C212 1.386(3) .
C210 C211 1.501(4) .
C212 C213 1.382(4) .
C214 C215 1.390(4) .
C214 C219 1.391(4) .
C215 C216 1.386(4) .
C216 C217 1.387(4) .
C217 C218 1.390(4) .
C217 C220 1.510(4) .
C218 C219 1.375(4) .
C1S Cl2D 1.361(15) 3_575
C1S C1S 1.40(3) 3_575
C1S Cl1S 1.518(18) .
C1S Cl1S 1.645(15) 3_575
C1S Cl2D 1.710(18) .
Cl1S Cl2D 0.542(10) .
Cl1S C1S 1.645(15) 3_575
Cl2D C1S 1.361(15) 3_575
Fe1 O3 1.9563(17) .
Fe1 O1 1.9570(17) .
Fe1 N1 2.042(2) .
Fe1 N3 2.056(2) .
N1 N2 1.358(3) .
N3 N4 1.367(3) .
